data_7706408
loop_
_publ_author_name
'Gupta, Priyanka'
'Siewert, Jan-Erik'
'Wellnitz, Tim'
'Fischer, Malte'
'Baumann, Wolgang'
'Beweries, Torsten'
'Hering-Junghans, Christian'

_publ_section_title
;
 Reactivity of phospha-Wittig reagents towards NHCs and NHOs.
;
_journal_issue 5
_journal_name_full 'Dalton transactions (Cambridge, England : 2003)'
_journal_page_first 1838
_journal_page_last 1844
_journal_paper_doi 10.1039/d1dt00071c
_journal_volume 50
_journal_year 2021
_chemical_formula_moiety 'C52 H63 N2 P, C5 H12'
_chemical_formula_sum 'C57 H75 N2 P'
_chemical_formula_weight 819.16
_space_group_crystal_system triclinic
_space_group_IT_number 2
_space_group_name_Hall '-P 1'
_space_group_name_H-M_alt 'P -1'
_atom_sites_solution_hydrogens mixed
_audit_creation_method SHELXL-2014/7
_audit_update_record
;
2020-11-27 deposited with the CCDC.	2021-01-13 downloaded from the CCDC.
;
_cell_angle_alpha 83.9073(11)
_cell_angle_beta 80.6522(11)
_cell_angle_gamma 67.6900(10)
_cell_formula_units_Z 2
_cell_length_a 10.6116(3)
_cell_length_b 10.7511(3)
_cell_length_c 22.9820(6)
_cell_measurement_reflns_used 9995
_cell_measurement_temperature 150(2)
_cell_measurement_theta_max 66.72
_cell_measurement_theta_min 3.90
_cell_volume 2390.61(12)
_computing_cell_refinement 'Bruker Apex V7.51A'
_computing_data_collection 'Bruker Apex V7.51A'
_computing_data_reduction 'Bruker SAINT'
_computing_molecular_graphics 'ORTEP-3v2.01 (Farrugia, 1997)'
_computing_publication_material 'SHELXL-2014/7 (Sheldrick, 2014)'
_computing_structure_refinement 'SHELXL-2014/7 (Sheldrick, 2014)'
_computing_structure_solution 'Bruker SHELXTL'
_diffrn_ambient_temperature 150(2)
_diffrn_measured_fraction_theta_full 0.992
_diffrn_measured_fraction_theta_max 0.992
_diffrn_measurement_device_type 'Bruker APEX-II CCD'
_diffrn_measurement_method '\f and \w scans'
_diffrn_radiation_monochromator multilayer
_diffrn_radiation_source microfocus
_diffrn_radiation_type CuK\a
_diffrn_radiation_wavelength 1.54178
_diffrn_reflns_av_R_equivalents 0.0288
_diffrn_reflns_av_unetI/netI 0.0263
_diffrn_reflns_Laue_measured_fraction_full 0.992
_diffrn_reflns_Laue_measured_fraction_max 0.992
_diffrn_reflns_limit_h_max 11
_diffrn_reflns_limit_h_min -12
_diffrn_reflns_limit_k_max 12
_diffrn_reflns_limit_k_min -12
_diffrn_reflns_limit_l_max 25
_diffrn_reflns_limit_l_min -27
_diffrn_reflns_number 26537
_diffrn_reflns_point_group_measured_fraction_full 0.992
_diffrn_reflns_point_group_measured_fraction_max 0.992
_diffrn_reflns_theta_full 66.717
_diffrn_reflns_theta_max 66.717
_diffrn_reflns_theta_min 1.950
_exptl_absorpt_coefficient_mu 0.786
_exptl_absorpt_correction_T_max 0.976
_exptl_absorpt_correction_T_min 0.814
_exptl_absorpt_correction_type multi-scan
_exptl_absorpt_process_details '(SADABS; Sheldrick, 2014)'
_exptl_crystal_colour colourless
_exptl_crystal_density_diffrn 1.138
_exptl_crystal_description plate
_exptl_crystal_F_000 892
_exptl_crystal_size_max 0.273
_exptl_crystal_size_mid 0.175
_exptl_crystal_size_min 0.031
_platon_squeeze_details
;
The unit cell contains one disordered n-pentane molecule. This 
has been treated as a diffuse contribution to the overall scattering 
without specific atom positions by SQUEEZE/PLATON.
;
_refine_diff_density_max 0.288
_refine_diff_density_min -0.194
_refine_diff_density_rms 0.036
_refine_ls_extinction_method none
_refine_ls_goodness_of_fit_ref 1.041
_refine_ls_hydrogen_treatment mixed
_refine_ls_matrix_type full
_refine_ls_number_parameters 518
_refine_ls_number_reflns 8411
_refine_ls_number_restraints 0
_refine_ls_restrained_S_all 1.041
_refine_ls_R_factor_all 0.0458
_refine_ls_R_factor_gt 0.0407
_refine_ls_shift/su_max 0.002
_refine_ls_shift/su_mean 0.000
_refine_ls_structure_factor_coef Fsqd
_refine_ls_weighting_details 'w=1/[\s^2^(Fo^2^)+(0.0655P)^2^+0.5068P] where P=(Fo^2^+2Fc^2^)/3'
_refine_ls_weighting_scheme calc
_refine_ls_wR_factor_gt 0.1116
_refine_ls_wR_factor_ref 0.1168
_reflns_Friedel_coverage 0.000
_reflns_number_gt 7420
_reflns_number_total 8411
_reflns_threshold_expression 'I > 2\s(I)'
_cod_data_source_file d1dt00071c2.cif
_cod_data_source_block ax1864_TerPHCHIDip_cmp14
_cod_depositor_comments 'Adding full bibliography for 7706402--7706412.cif.'
_cod_database_code 7706408
_shelx_shelxl_version_number 2014/7
_shelx_space_group_comment
;
The symmetry employed for this shelxl refinement is uniquely defined
by the following loop, which should always be used as a source of
symmetry information in preference to the above space-group names.
They are only intended as comments.
;
_shelx_estimated_absorpt_t_min 0.814
_shelx_estimated_absorpt_t_max 0.976
_platon_squeeze_void_probe_radius 1.20

loop_
_space_group_symop_operation_xyz
'x, y, z'
'-x, -y, -z'

loop_
_atom_site_label
_atom_site_type_symbol
_atom_site_fract_x
_atom_site_fract_y
_atom_site_fract_z
_atom_site_U_iso_or_equiv
_atom_site_adp_type
_atom_site_occupancy
_atom_site_site_symmetry_order
_atom_site_calc_flag
_atom_site_refinement_flags_posn
_atom_site_refinement_flags_adp
_atom_site_refinement_flags_occupancy
_atom_site_disorder_assembly
_atom_site_disorder_group
P1 P 0.88884(3) 0.65903(3) 0.67856(2) 0.03033(10) Uani 1 1 d . . . . .
N1 N 0.53456(11) 0.79818(11) 0.79842(5) 0.0304(2) Uani 1 1 d . . . . .
N2 N 0.59240(11) 0.62729(11) 0.74172(5) 0.0305(2) Uani 1 1 d . . . . .
C1 C 0.63894(13) 0.72341(12) 0.75616(6) 0.0268(3) Uani 1 1 d . . . . .
C2 C 0.42951(14) 0.74682(15) 0.80893(6) 0.0349(3) Uani 1 1 d . . . . .
H2 H 0.3479 0.7794 0.8361 0.042 Uiso 1 1 calc R U . . .
C3 C 0.46379(14) 0.64471(15) 0.77436(6) 0.0358(3) Uani 1 1 d . . . . .
H3 H 0.4103 0.5923 0.7721 0.043 Uiso 1 1 calc R U . . .
C4 C 0.75533(13) 0.74723(13) 0.73516(6) 0.0283(3) Uani 1 1 d . . . . .
H4 H 0.7676 0.8180 0.7521 0.034 Uiso 1 1 calc R U . . .
C5 C 0.55225(13) 0.88462(14) 0.83682(6) 0.0319(3) Uani 1 1 d . . . . .
C6 C 0.59455(15) 0.83169(16) 0.89176(6) 0.0382(3) Uani 1 1 d . . . . .
C7 C 0.60578(19) 0.91966(18) 0.92918(7) 0.0486(4) Uani 1 1 d . . . . .
H7 H 0.6332 0.8870 0.9670 0.058 Uiso 1 1 calc R U . . .
C8 C 0.57766(19) 1.05356(18) 0.91224(7) 0.0510(4) Uani 1 1 d . . . . .
H8 H 0.5854 1.1121 0.9385 0.061 Uiso 1 1 calc R U . . .
C9 C 0.53829(17) 1.10293(16) 0.85734(7) 0.0445(4) Uani 1 1 d . . . . .
H9 H 0.5195 1.1952 0.8462 0.053 Uiso 1 1 calc R U . . .
C10 C 0.52581(14) 1.01928(14) 0.81819(6) 0.0361(3) Uani 1 1 d . . . . .
C11 C 0.62990(17) 0.68357(17) 0.91004(7) 0.0437(4) Uani 1 1 d . . . . .
H11 H 0.6129 0.6393 0.8776 0.052 Uiso 1 1 calc R U . . .
C12 C 0.7812(2) 0.61526(19) 0.91795(9) 0.0564(4) Uani 1 1 d . . . . .
H12A H 0.8381 0.6236 0.8808 0.085 Uiso 1 1 calc R U . . .
H12B H 0.8017 0.5198 0.9293 0.085 Uiso 1 1 calc R U . . .
H12C H 0.8012 0.6584 0.9489 0.085 Uiso 1 1 calc R U . . .
C13 C 0.5393(2) 0.6633(2) 0.96635(10) 0.0739(6) Uani 1 1 d . . . . .
H13A H 0.5552 0.7047 0.9991 0.111 Uiso 1 1 calc R U . . .
H13B H 0.5623 0.5668 0.9757 0.111 Uiso 1 1 calc R U . . .
H13C H 0.4425 0.7055 0.9603 0.111 Uiso 1 1 calc R U . . .
C14 C 0.48153(16) 1.07102(15) 0.75782(7) 0.0407(3) Uani 1 1 d . . . . .
H14 H 0.5217 0.9935 0.7314 0.049 Uiso 1 1 calc R U . . .
C15 C 0.32497(18) 1.11937(19) 0.76185(9) 0.0544(4) Uani 1 1 d . . . . .
H15A H 0.2950 1.0448 0.7767 0.082 Uiso 1 1 calc R U . . .
H15B H 0.2974 1.1510 0.7226 0.082 Uiso 1 1 calc R U . . .
H15C H 0.2823 1.1933 0.7888 0.082 Uiso 1 1 calc R U . . .
C16 C 0.53445(19) 1.18031(17) 0.72994(8) 0.0527(4) Uani 1 1 d . . . . .
H16A H 0.4941 1.2594 0.7541 0.079 Uiso 1 1 calc R U . . .
H16B H 0.5085 1.2056 0.6901 0.079 Uiso 1 1 calc R U . . .
H16C H 0.6348 1.1462 0.7277 0.079 Uiso 1 1 calc R U . . .
C17 C 0.66823(15) 0.51584(14) 0.70524(6) 0.0354(3) Uani 1 1 d . . . . .
C18 C 0.62601(17) 0.51599(18) 0.65040(7) 0.0457(4) Uani 1 1 d . . . . .
C19 C 0.6993(2) 0.4040(2) 0.61693(9) 0.0626(6) Uani 1 1 d . . . . .
H19 H 0.6726 0.3995 0.5799 0.075 Uiso 1 1 calc R U . . .
C20 C 0.8096(2) 0.2998(2) 0.63627(11) 0.0711(7) Uani 1 1 d . . . . .
H20 H 0.8597 0.2260 0.6119 0.085 Uiso 1 1 calc R U . . .
C21 C 0.8484(2) 0.30100(18) 0.69037(10) 0.0615(5) Uani 1 1 d . . . . .
H21 H 0.9245 0.2276 0.7030 0.074 Uiso 1 1 calc R U . . .
C22 C 0.77768(16) 0.40846(15) 0.72709(8) 0.0438(4) Uani 1 1 d . . . . .
C23 C 0.50799(18) 0.6350(2) 0.62862(7) 0.0517(4) Uani 1 1 d . . . . .
H23 H 0.4317 0.6608 0.6622 0.062 Uiso 1 1 calc R U . . .
C24 C 0.4506(3) 0.6047(3) 0.57698(9) 0.0832(8) Uani 1 1 d . . . . .
H24A H 0.5198 0.5891 0.5419 0.125 Uiso 1 1 calc R U . . .
H24B H 0.3677 0.6814 0.5687 0.125 Uiso 1 1 calc R U . . .
H24C H 0.4277 0.5243 0.5873 0.125 Uiso 1 1 calc R U . . .
C25 C 0.5493(2) 0.7569(2) 0.61080(9) 0.0694(6) Uani 1 1 d . . . . .
H25A H 0.5781 0.7822 0.6447 0.104 Uiso 1 1 calc R U . . .
H25B H 0.4707 0.8325 0.5978 0.104 Uiso 1 1 calc R U . . .
H25C H 0.6256 0.7341 0.5785 0.104 Uiso 1 1 calc R U . . .
C26 C 0.81208(17) 0.40627(16) 0.78864(8) 0.0467(4) Uani 1 1 d . . . . .
H26 H 0.7882 0.5016 0.7985 0.056 Uiso 1 1 calc R U . . .
C27 C 0.7232(2) 0.34723(19) 0.83348(9) 0.0581(5) Uani 1 1 d . . . . .
H27A H 0.6259 0.4007 0.8313 0.087 Uiso 1 1 calc R U . . .
H27B H 0.7438 0.3493 0.8734 0.087 Uiso 1 1 calc R U . . .
H27C H 0.7433 0.2540 0.8245 0.087 Uiso 1 1 calc R U . . .
C28 C 0.9638(2) 0.3299(2) 0.79477(12) 0.0686(6) Uani 1 1 d . . . . .
H28A H 0.9873 0.2337 0.7904 0.103 Uiso 1 1 calc R U . . .
H28B H 0.9812 0.3434 0.8338 0.103 Uiso 1 1 calc R U . . .
H28C H 1.0202 0.3636 0.7641 0.103 Uiso 1 1 calc R U . . .
C29 C 0.98027(12) 0.77764(12) 0.66027(5) 0.0256(3) Uani 1 1 d . . . . .
C30 C 0.97699(13) 0.84736(13) 0.60444(6) 0.0287(3) Uani 1 1 d . . . . .
C31 C 1.04729(16) 0.93513(14) 0.59069(6) 0.0362(3) Uani 1 1 d . . . . .
H31 H 1.0437 0.9827 0.5533 0.043 Uiso 1 1 calc R U . . .
C32 C 1.12243(16) 0.95409(15) 0.63068(7) 0.0387(3) Uani 1 1 d . . . . .
H32 H 1.1686 1.0154 0.6211 0.046 Uiso 1 1 calc R U . . .
C33 C 1.12956(15) 0.88323(14) 0.68441(6) 0.0333(3) Uani 1 1 d . . . . .
H33 H 1.1826 0.8947 0.7115 0.040 Uiso 1 1 calc R U . . .
C34 C 1.05991(13) 0.79467(13) 0.69972(6) 0.0271(3) Uani 1 1 d . . . . .
C35 C 0.90807(14) 0.82517(14) 0.55669(6) 0.0306(3) Uani 1 1 d . . . . .
C36 C 0.97917(15) 0.71538(15) 0.52093(6) 0.0349(3) Uani 1 1 d . . . . .
C37 C 0.91988(17) 0.69770(17) 0.47427(6) 0.0406(3) Uani 1 1 d . . . . .
H37 H 0.9684 0.6231 0.4502 0.049 Uiso 1 1 calc R U . . .
C38 C 0.79149(17) 0.78651(17) 0.46210(6) 0.0403(3) Uani 1 1 d . . . . .
C39 C 0.72361(15) 0.89538(16) 0.49728(7) 0.0398(3) Uani 1 1 d . . . . .
H39 H 0.6363 0.9577 0.4889 0.048 Uiso 1 1 calc R U . . .
C40 C 0.77917(15) 0.91656(15) 0.54459(6) 0.0356(3) Uani 1 1 d . . . . .
C41 C 1.11916(17) 0.61733(17) 0.53241(7) 0.0470(4) Uani 1 1 d . . . . .
H41A H 1.1532 0.5475 0.5034 0.071 Uiso 1 1 calc R U . . .
H41B H 1.1128 0.5755 0.5722 0.071 Uiso 1 1 calc R U . . .
H41C H 1.1826 0.6651 0.5291 0.071 Uiso 1 1 calc R U . . .
C42 C 0.7284(2) 0.7634(2) 0.41182(8) 0.0563(5) Uani 1 1 d . . . . .
H42A H 0.6777 0.7041 0.4259 0.084 Uiso 1 1 calc R U . . .
H42B H 0.8013 0.7213 0.3799 0.084 Uiso 1 1 calc R U . . .
H42C H 0.6654 0.8498 0.3970 0.084 Uiso 1 1 calc R U . . .
C43 C 0.69910(18) 1.03412(18) 0.58243(9) 0.0556(4) Uani 1 1 d . . . . .
H43A H 0.7418 1.1016 0.5746 0.083 Uiso 1 1 calc R U . . .
H43B H 0.6988 1.0035 0.6241 0.083 Uiso 1 1 calc R U . . .
H43C H 0.6044 1.0740 0.5733 0.083 Uiso 1 1 calc R U . . .
C44 C 1.08007(13) 0.71979(13) 0.75844(6) 0.0282(3) Uani 1 1 d . . . . .
C45 C 1.16644(13) 0.58357(14) 0.76135(6) 0.0318(3) Uani 1 1 d . . . . .
C46 C 1.19266(16) 0.51983(16) 0.81664(7) 0.0407(3) Uani 1 1 d . . . . .
H46 H 1.2494 0.4271 0.8188 0.049 Uiso 1 1 calc R U . . .
C47 C 1.13908(18) 0.58681(19) 0.86829(7) 0.0477(4) Uani 1 1 d . . . . .
C48 C 1.05507(17) 0.72167(18) 0.86450(7) 0.0443(4) Uani 1 1 d . . . . .
H48 H 1.0179 0.7691 0.8997 0.053 Uiso 1 1 calc R U . . .
C49 C 1.02360(15) 0.78950(15) 0.81065(6) 0.0348(3) Uani 1 1 d . . . . .
C51 C 1.23678(15) 0.50578(15) 0.70696(7) 0.0391(3) Uani 1 1 d . . . . .
H51A H 1.2155 0.5658 0.6717 0.059 Uiso 1 1 calc R U . . .
H51B H 1.2043 0.4321 0.7060 0.059 Uiso 1 1 calc R U . . .
H51C H 1.3364 0.4688 0.7077 0.059 Uiso 1 1 calc R U . . .
C52 C 1.1704(3) 0.5151(3) 0.92744(9) 0.0772(7) Uani 1 1 d . . . . .
H52A H 1.1006 0.4770 0.9432 0.116 Uiso 1 1 calc R U . . .
H52B H 1.1699 0.5792 0.9549 0.116 Uiso 1 1 calc R U . . .
H52C H 1.2612 0.4427 0.9226 0.116 Uiso 1 1 calc R U . . .
C53 C 0.93046(18) 0.93571(16) 0.81001(7) 0.0456(4) Uani 1 1 d . . . . .
H53A H 0.8643 0.9530 0.8461 0.068 Uiso 1 1 calc R U . . .
H53B H 0.8810 0.9574 0.7755 0.068 Uiso 1 1 calc R U . . .
H53C H 0.9855 0.9919 0.8080 0.068 Uiso 1 1 calc R U . . .
H1A H 0.838(3) 0.676(3) 0.6316(13) 0.027(7) Uiso 0.5 1 d . . P . .
H1B H 0.982(3) 0.550(3) 0.6986(12) 0.020(6) Uiso 0.5 1 d . . P . .

loop_
_atom_site_aniso_label
_atom_site_aniso_U_11
_atom_site_aniso_U_22
_atom_site_aniso_U_33
_atom_site_aniso_U_23
_atom_site_aniso_U_13
_atom_site_aniso_U_12
P1 0.03095(18) 0.03040(18) 0.03297(19) -0.00491(13) 0.00209(13) -0.01671(14)
N1 0.0275(5) 0.0332(6) 0.0306(6) -0.0020(4) -0.0013(4) -0.0120(4)
N2 0.0284(5) 0.0348(6) 0.0322(6) -0.0032(5) -0.0034(4) -0.0161(5)
C1 0.0272(6) 0.0269(6) 0.0267(6) 0.0012(5) -0.0068(5) -0.0099(5)
C2 0.0258(6) 0.0435(8) 0.0356(7) 0.0000(6) -0.0007(5) -0.0148(6)
C3 0.0302(7) 0.0466(8) 0.0374(7) -0.0001(6) -0.0042(6) -0.0224(6)
C4 0.0305(6) 0.0291(6) 0.0279(6) -0.0030(5) -0.0025(5) -0.0141(5)
C5 0.0293(6) 0.0353(7) 0.0301(7) -0.0053(5) 0.0021(5) -0.0123(5)
C6 0.0404(8) 0.0451(8) 0.0313(7) -0.0007(6) -0.0015(6) -0.0199(6)
C7 0.0603(10) 0.0612(10) 0.0314(8) -0.0045(7) -0.0043(7) -0.0307(8)
C8 0.0614(10) 0.0570(10) 0.0422(9) -0.0183(8) 0.0032(7) -0.0303(8)
C9 0.0484(9) 0.0366(8) 0.0470(9) -0.0106(7) 0.0051(7) -0.0164(7)
C10 0.0333(7) 0.0350(7) 0.0364(7) -0.0045(6) 0.0028(6) -0.0108(6)
C11 0.0518(9) 0.0473(9) 0.0360(8) 0.0082(6) -0.0085(7) -0.0243(7)
C12 0.0605(11) 0.0562(10) 0.0556(11) 0.0116(8) -0.0228(9) -0.0226(9)
C13 0.0788(14) 0.0668(13) 0.0689(14) 0.0163(10) 0.0112(11) -0.0323(11)
C14 0.0436(8) 0.0314(7) 0.0396(8) -0.0008(6) -0.0029(6) -0.0070(6)
C15 0.0497(10) 0.0534(10) 0.0575(11) 0.0064(8) -0.0150(8) -0.0153(8)
C16 0.0534(10) 0.0410(9) 0.0533(10) 0.0079(7) -0.0004(8) -0.0113(7)
C17 0.0365(7) 0.0382(7) 0.0395(8) -0.0082(6) 0.0021(6) -0.0241(6)
C18 0.0480(9) 0.0649(10) 0.0405(8) -0.0142(7) 0.0069(7) -0.0412(8)
C19 0.0730(13) 0.0829(14) 0.0532(11) -0.0318(10) 0.0185(9) -0.0558(12)
C20 0.0741(14) 0.0651(13) 0.0846(15) -0.0437(12) 0.0326(12) -0.0443(11)
C21 0.0522(10) 0.0386(9) 0.0940(15) -0.0176(9) 0.0131(10) -0.0224(8)
C22 0.0397(8) 0.0339(7) 0.0622(10) -0.0070(7) 0.0037(7) -0.0214(6)
C23 0.0521(9) 0.0868(13) 0.0354(8) -0.0013(8) -0.0089(7) -0.0463(9)
C24 0.0754(14) 0.158(3) 0.0466(11) -0.0167(13) -0.0111(10) -0.0724(16)
C25 0.0714(13) 0.0979(16) 0.0619(12) 0.0357(11) -0.0377(10) -0.0558(12)
C26 0.0437(9) 0.0327(7) 0.0657(11) 0.0080(7) -0.0137(7) -0.0166(7)
C27 0.0565(10) 0.0520(10) 0.0688(12) 0.0109(9) -0.0113(9) -0.0259(8)
C28 0.0477(10) 0.0482(10) 0.1079(17) 0.0237(11) -0.0224(11) -0.0177(8)
C29 0.0253(6) 0.0258(6) 0.0261(6) -0.0010(5) -0.0022(5) -0.0105(5)
C30 0.0293(6) 0.0303(6) 0.0268(6) 0.0000(5) -0.0050(5) -0.0111(5)
C31 0.0471(8) 0.0375(7) 0.0293(7) 0.0083(6) -0.0096(6) -0.0224(6)
C32 0.0499(8) 0.0400(8) 0.0371(8) 0.0070(6) -0.0096(6) -0.0298(7)
C33 0.0391(7) 0.0363(7) 0.0324(7) 0.0027(5) -0.0105(6) -0.0216(6)
C34 0.0279(6) 0.0276(6) 0.0269(6) 0.0002(5) -0.0040(5) -0.0116(5)
C35 0.0348(7) 0.0372(7) 0.0238(6) 0.0053(5) -0.0063(5) -0.0185(6)
C36 0.0369(7) 0.0421(8) 0.0286(7) -0.0003(6) -0.0057(5) -0.0176(6)
C37 0.0485(8) 0.0506(9) 0.0292(7) -0.0033(6) -0.0063(6) -0.0247(7)
C38 0.0488(8) 0.0540(9) 0.0298(7) 0.0089(6) -0.0135(6) -0.0317(7)
C39 0.0367(7) 0.0489(8) 0.0387(8) 0.0138(7) -0.0158(6) -0.0212(7)
C40 0.0365(7) 0.0388(7) 0.0335(7) 0.0059(6) -0.0082(6) -0.0168(6)
C41 0.0416(8) 0.0515(9) 0.0450(9) -0.0150(7) -0.0105(7) -0.0086(7)
C42 0.0699(12) 0.0721(12) 0.0450(9) 0.0091(8) -0.0288(9) -0.0412(10)
C43 0.0451(9) 0.0501(10) 0.0656(11) -0.0093(8) -0.0189(8) -0.0047(8)
C44 0.0293(6) 0.0347(7) 0.0272(6) 0.0036(5) -0.0080(5) -0.0187(5)
C45 0.0290(6) 0.0354(7) 0.0358(7) 0.0065(6) -0.0091(5) -0.0175(5)
C46 0.0390(8) 0.0412(8) 0.0449(8) 0.0155(7) -0.0166(6) -0.0185(6)
C47 0.0516(9) 0.0634(10) 0.0366(8) 0.0185(7) -0.0188(7) -0.0308(8)
C48 0.0525(9) 0.0610(10) 0.0278(7) -0.0004(7) -0.0083(6) -0.0295(8)
C49 0.0388(7) 0.0418(8) 0.0310(7) -0.0001(6) -0.0080(6) -0.0220(6)
C51 0.0351(7) 0.0343(7) 0.0468(8) 0.0018(6) -0.0081(6) -0.0114(6)
C52 0.0926(16) 0.0944(16) 0.0434(11) 0.0293(11) -0.0290(11) -0.0338(13)
C53 0.0539(9) 0.0448(9) 0.0396(8) -0.0099(7) -0.0056(7) -0.0181(7)

loop_
_atom_type_symbol
_atom_type_description
_atom_type_scat_dispersion_real
_atom_type_scat_dispersion_imag
_atom_type_scat_source
C C 0.0181 0.0091 'International Tables Vol C Tables 4.2.6.8 and 6.1.1.4'
H H 0.0000 0.0000 'International Tables Vol C Tables 4.2.6.8 and 6.1.1.4'
N N 0.0311 0.0180 'International Tables Vol C Tables 4.2.6.8 and 6.1.1.4'
P P 0.2955 0.4335 'International Tables Vol C Tables 4.2.6.8 and 6.1.1.4'

loop_
_geom_angle_atom_site_label_1
_geom_angle_atom_site_label_2
_geom_angle_atom_site_label_3
_geom_angle
_geom_angle_site_symmetry_1
_geom_angle_site_symmetry_3
_geom_angle_publ_flag
C4 P1 C29 100.59(6) . . ?
C4 P1 H1A 108.3(13) . . ?
C29 P1 H1A 98.2(13) . . ?
C4 P1 H1B 113.5(12) . . ?
C29 P1 H1B 103.4(12) . . ?
H1A P1 H1B 127.7(18) . . ?
C1 N1 C2 109.77(11) . . ?
C1 N1 C5 123.59(11) . . ?
C2 N1 C5 124.18(11) . . ?
C1 N2 C3 109.68(11) . . ?
C1 N2 C17 126.56(11) . . ?
C3 N2 C17 123.32(11) . . ?
C4 C1 N2 130.66(12) . . ?
C4 C1 N1 125.19(12) . . ?
N2 C1 N1 104.13(11) . . ?
C3 C2 N1 108.02(12) . . ?
C3 C2 H2 126.0 . . ?
N1 C2 H2 126.0 . . ?
C2 C3 N2 108.40(12) . . ?
C2 C3 H3 125.8 . . ?
N2 C3 H3 125.8 . . ?
C1 C4 P1 126.93(10) . . ?
C1 C4 H4 116.5 . . ?
P1 C4 H4 116.5 . . ?
C10 C5 C6 122.52(13) . . ?
C10 C5 N1 118.70(12) . . ?
C6 C5 N1 118.78(13) . . ?
C7 C6 C5 117.45(14) . . ?
C7 C6 C11 120.69(14) . . ?
C5 C6 C11 121.85(13) . . ?
C8 C7 C6 121.08(15) . . ?
C8 C7 H7 119.5 . . ?
C6 C7 H7 119.5 . . ?
C7 C8 C9 120.37(15) . . ?
C7 C8 H8 119.8 . . ?
C9 C8 H8 119.8 . . ?
C8 C9 C10 120.88(15) . . ?
C8 C9 H9 119.6 . . ?
C10 C9 H9 119.6 . . ?
C9 C10 C5 117.66(14) . . ?
C9 C10 C14 122.03(14) . . ?
C5 C10 C14 120.29(13) . . ?
C6 C11 C12 111.02(14) . . ?
C6 C11 C13 111.84(15) . . ?
C12 C11 C13 110.30(15) . . ?
C6 C11 H11 107.8 . . ?
C12 C11 H11 107.8 . . ?
C13 C11 H11 107.8 . . ?
C11 C12 H12A 109.5 . . ?
C11 C12 H12B 109.5 . . ?
H12A C12 H12B 109.5 . . ?
C11 C12 H12C 109.5 . . ?
H12A C12 H12C 109.5 . . ?
H12B C12 H12C 109.5 . . ?
C11 C13 H13A 109.5 . . ?
C11 C13 H13B 109.5 . . ?
H13A C13 H13B 109.5 . . ?
C11 C13 H13C 109.5 . . ?
H13A C13 H13C 109.5 . . ?
H13B C13 H13C 109.5 . . ?
C10 C14 C16 112.83(14) . . ?
C10 C14 C15 109.98(13) . . ?
C16 C14 C15 111.44(13) . . ?
C10 C14 H14 107.4 . . ?
C16 C14 H14 107.4 . . ?
C15 C14 H14 107.4 . . ?
C14 C15 H15A 109.5 . . ?
C14 C15 H15B 109.5 . . ?
H15A C15 H15B 109.5 . . ?
C14 C15 H15C 109.5 . . ?
H15A C15 H15C 109.5 . . ?
H15B C15 H15C 109.5 . . ?
C14 C16 H16A 109.5 . . ?
C14 C16 H16B 109.5 . . ?
H16A C16 H16B 109.5 . . ?
C14 C16 H16C 109.5 . . ?
H16A C16 H16C 109.5 . . ?
H16B C16 H16C 109.5 . . ?
C18 C17 C22 123.03(14) . . ?
C18 C17 N2 118.37(14) . . ?
C22 C17 N2 118.53(13) . . ?
C19 C18 C17 116.82(18) . . ?
C19 C18 C23 122.18(17) . . ?
C17 C18 C23 120.98(14) . . ?
C20 C19 C18 121.38(19) . . ?
C20 C19 H19 119.3 . . ?
C18 C19 H19 119.3 . . ?
C21 C20 C19 120.84(17) . . ?
C21 C20 H20 119.6 . . ?
C19 C20 H20 119.6 . . ?
C20 C21 C22 121.1(2) . . ?
C20 C21 H21 119.5 . . ?
C22 C21 H21 119.5 . . ?
C21 C22 C17 116.80(17) . . ?
C21 C22 C26 121.62(17) . . ?
C17 C22 C26 121.50(14) . . ?
C18 C23 C25 111.31(14) . . ?
C18 C23 C24 113.99(18) . . ?
C25 C23 C24 108.88(17) . . ?
C18 C23 H23 107.5 . . ?
C25 C23 H23 107.5 . . ?
C24 C23 H23 107.5 . . ?
C23 C24 H24A 109.5 . . ?
C23 C24 H24B 109.5 . . ?
H24A C24 H24B 109.5 . . ?
C23 C24 H24C 109.5 . . ?
H24A C24 H24C 109.5 . . ?
H24B C24 H24C 109.5 . . ?
C23 C25 H25A 109.5 . . ?
C23 C25 H25B 109.5 . . ?
H25A C25 H25B 109.5 . . ?
C23 C25 H25C 109.5 . . ?
H25A C25 H25C 109.5 . . ?
H25B C25 H25C 109.5 . . ?
C22 C26 C28 113.81(17) . . ?
C22 C26 C27 110.05(14) . . ?
C28 C26 C27 109.89(15) . . ?
C22 C26 H26 107.6 . . ?
C28 C26 H26 107.6 . . ?
C27 C26 H26 107.6 . . ?
C26 C27 H27A 109.5 . . ?
C26 C27 H27B 109.5 . . ?
H27A C27 H27B 109.5 . . ?
C26 C27 H27C 109.5 . . ?
H27A C27 H27C 109.5 . . ?
H27B C27 H27C 109.5 . . ?
C26 C28 H28A 109.5 . . ?
C26 C28 H28B 109.5 . . ?
H28A C28 H28B 109.5 . . ?
C26 C28 H28C 109.5 . . ?
H28A C28 H28C 109.5 . . ?
H28B C28 H28C 109.5 . . ?
C34 C29 C30 118.64(11) . . ?
C34 C29 P1 121.20(9) . . ?
C30 C29 P1 120.07(9) . . ?
C31 C30 C29 119.80(12) . . ?
C31 C30 C35 117.10(12) . . ?
C29 C30 C35 122.98(12) . . ?
C32 C31 C30 121.02(13) . . ?
C32 C31 H31 119.5 . . ?
C30 C31 H31 119.5 . . ?
C33 C32 C31 119.44(13) . . ?
C33 C32 H32 120.3 . . ?
C31 C32 H32 120.3 . . ?
C32 C33 C34 121.03(13) . . ?
C32 C33 H33 119.5 . . ?
C34 C33 H33 119.5 . . ?
C33 C34 C29 120.01(12) . . ?
C33 C34 C44 115.90(11) . . ?
C29 C34 C44 124.07(11) . . ?
C40 C35 C36 119.67(13) . . ?
C40 C35 C30 121.37(12) . . ?
C36 C35 C30 118.81(12) . . ?
C37 C36 C35 119.54(14) . . ?
C37 C36 C41 119.88(14) . . ?
C35 C36 C41 120.57(13) . . ?
C38 C37 C36 121.51(15) . . ?
C38 C37 H37 119.2 . . ?
C36 C37 H37 119.2 . . ?
C39 C38 C37 118.20(13) . . ?
C39 C38 C42 121.43(15) . . ?
C37 C38 C42 120.37(15) . . ?
C38 C39 C40 122.11(14) . . ?
C38 C39 H39 118.9 . . ?
C40 C39 H39 118.9 . . ?
C39 C40 C35 118.95(14) . . ?
C39 C40 C43 119.85(14) . . ?
C35 C40 C43 121.18(13) . . ?
C36 C41 H41A 109.5 . . ?
C36 C41 H41B 109.5 . . ?
H41A C41 H41B 109.5 . . ?
C36 C41 H41C 109.5 . . ?
H41A C41 H41C 109.5 . . ?
H41B C41 H41C 109.5 . . ?
C38 C42 H42A 109.5 . . ?
C38 C42 H42B 109.5 . . ?
H42A C42 H42B 109.5 . . ?
C38 C42 H42C 109.5 . . ?
H42A C42 H42C 109.5 . . ?
H42B C42 H42C 109.5 . . ?
C40 C43 H43A 109.5 . . ?
C40 C43 H43B 109.5 . . ?
H43A C43 H43B 109.5 . . ?
C40 C43 H43C 109.5 . . ?
H43A C43 H43C 109.5 . . ?
H43B C43 H43C 109.5 . . ?
C45 C44 C49 119.83(12) . . ?
C45 C44 C34 120.07(12) . . ?
C49 C44 C34 119.78(12) . . ?
C46 C45 C44 118.70(13) . . ?
C46 C45 C51 118.90(13) . . ?
C44 C45 C51 122.35(12) . . ?
C47 C46 C45 122.28(14) . . ?
C47 C46 H46 118.9 . . ?
C45 C46 H46 118.9 . . ?
C46 C47 C48 118.18(14) . . ?
C46 C47 C52 120.97(17) . . ?
C48 C47 C52 120.85(18) . . ?
C47 C48 C49 121.92(15) . . ?
C47 C48 H48 119.0 . . ?
C49 C48 H48 119.0 . . ?
C48 C49 C44 119.06(14) . . ?
C48 C49 C53 118.96(14) . . ?
C44 C49 C53 121.98(13) . . ?
C45 C51 H51A 109.5 . . ?
C45 C51 H51B 109.5 . . ?
H51A C51 H51B 109.5 . . ?
C45 C51 H51C 109.5 . . ?
H51A C51 H51C 109.5 . . ?
H51B C51 H51C 109.5 . . ?
C47 C52 H52A 109.5 . . ?
C47 C52 H52B 109.5 . . ?
H52A C52 H52B 109.5 . . ?
C47 C52 H52C 109.5 . . ?
H52A C52 H52C 109.5 . . ?
H52B C52 H52C 109.5 . . ?
C49 C53 H53A 109.5 . . ?
C49 C53 H53B 109.5 . . ?
H53A C53 H53B 109.5 . . ?
C49 C53 H53C 109.5 . . ?
H53A C53 H53C 109.5 . . ?
H53B C53 H53C 109.5 . . ?

loop_
_geom_bond_atom_site_label_1
_geom_bond_atom_site_label_2
_geom_bond_distance
_geom_bond_site_symmetry_2
_geom_bond_publ_flag
P1 C4 1.8005(13) . ?
P1 C29 1.8540(13) . ?
P1 H1A 1.25(3) . ?
P1 H1B 1.31(3) . ?
N1 C1 1.3987(17) . ?
N1 C2 1.3991(18) . ?
N1 C5 1.4277(18) . ?
N2 C1 1.3912(17) . ?
N2 C3 1.4011(17) . ?
N2 C17 1.4312(18) . ?
C1 C4 1.3580(18) . ?
C2 C3 1.325(2) . ?
C2 H2 0.9500 . ?
C3 H3 0.9500 . ?
C4 H4 0.9500 . ?
C5 C10 1.399(2) . ?
C5 C6 1.399(2) . ?
C6 C7 1.393(2) . ?
C6 C11 1.519(2) . ?
C7 C8 1.380(3) . ?
C7 H7 0.9500 . ?
C8 C9 1.382(3) . ?
C8 H8 0.9500 . ?
C9 C10 1.392(2) . ?
C9 H9 0.9500 . ?
C10 C14 1.518(2) . ?
C11 C12 1.523(2) . ?
C11 C13 1.530(2) . ?
C11 H11 1.0000 . ?
C12 H12A 0.9800 . ?
C12 H12B 0.9800 . ?
C12 H12C 0.9800 . ?
C13 H13A 0.9800 . ?
C13 H13B 0.9800 . ?
C13 H13C 0.9800 . ?
C14 C16 1.527(2) . ?
C14 C15 1.531(2) . ?
C14 H14 1.0000 . ?
C15 H15A 0.9800 . ?
C15 H15B 0.9800 . ?
C15 H15C 0.9800 . ?
C16 H16A 0.9800 . ?
C16 H16B 0.9800 . ?
C16 H16C 0.9800 . ?
C17 C18 1.404(2) . ?
C17 C22 1.408(2) . ?
C18 C19 1.392(3) . ?
C18 C23 1.519(3) . ?
C19 C20 1.375(3) . ?
C19 H19 0.9500 . ?
C20 C21 1.375(3) . ?
C20 H20 0.9500 . ?
C21 C22 1.397(2) . ?
C21 H21 0.9500 . ?
C22 C26 1.513(3) . ?
C23 C25 1.531(3) . ?
C23 C24 1.534(2) . ?
C23 H23 1.0000 . ?
C24 H24A 0.9800 . ?
C24 H24B 0.9800 . ?
C24 H24C 0.9800 . ?
C25 H25A 0.9800 . ?
C25 H25B 0.9800 . ?
C25 H25C 0.9800 . ?
C26 C28 1.527(2) . ?
C26 C27 1.534(2) . ?
C26 H26 1.0000 . ?
C27 H27A 0.9800 . ?
C27 H27B 0.9800 . ?
C27 H27C 0.9800 . ?
C28 H28A 0.9800 . ?
C28 H28B 0.9800 . ?
C28 H28C 0.9800 . ?
C29 C34 1.4041(18) . ?
C29 C30 1.4142(18) . ?
C30 C31 1.3933(19) . ?
C30 C35 1.4983(18) . ?
C31 C32 1.387(2) . ?
C31 H31 0.9500 . ?
C32 C33 1.378(2) . ?
C32 H32 0.9500 . ?
C33 C34 1.3983(18) . ?
C33 H33 0.9500 . ?
C34 C44 1.4990(17) . ?
C35 C40 1.400(2) . ?
C35 C36 1.402(2) . ?
C36 C37 1.391(2) . ?
C36 C41 1.506(2) . ?
C37 C38 1.388(2) . ?
C37 H37 0.9500 . ?
C38 C39 1.384(2) . ?
C38 C42 1.511(2) . ?
C39 C40 1.394(2) . ?
C39 H39 0.9500 . ?
C40 C43 1.501(2) . ?
C41 H41A 0.9800 . ?
C41 H41B 0.9800 . ?
C41 H41C 0.9800 . ?
C42 H42A 0.9800 . ?
C42 H42B 0.9800 . ?
C42 H42C 0.9800 . ?
C43 H43A 0.9800 . ?
C43 H43B 0.9800 . ?
C43 H43C 0.9800 . ?
C44 C45 1.4034(19) . ?
C44 C49 1.406(2) . ?
C45 C46 1.395(2) . ?
C45 C51 1.505(2) . ?
C46 C47 1.379(3) . ?
C46 H46 0.9500 . ?
C47 C48 1.386(3) . ?
C47 C52 1.511(2) . ?
C48 C49 1.390(2) . ?
C48 H48 0.9500 . ?
C49 C53 1.506(2) . ?
C51 H51A 0.9800 . ?
C51 H51B 0.9800 . ?
C51 H51C 0.9800 . ?
C52 H52A 0.9800 . ?
C52 H52B 0.9800 . ?
C52 H52C 0.9800 . ?
C53 H53A 0.9800 . ?
C53 H53B 0.9800 . ?
C53 H53C 0.9800 . ?

loop_
_geom_torsion_atom_site_label_1
_geom_torsion_atom_site_label_2
_geom_torsion_atom_site_label_3
_geom_torsion_atom_site_label_4
_geom_torsion
_geom_torsion_site_symmetry_1
_geom_torsion_site_symmetry_2
_geom_torsion_site_symmetry_3
_geom_torsion_site_symmetry_4
_geom_torsion_publ_flag
C3 N2 C1 C4 -178.46(13) . . . . ?
C17 N2 C1 C4 9.0(2) . . . . ?
C3 N2 C1 N1 0.17(14) . . . . ?
C17 N2 C1 N1 -172.38(12) . . . . ?
C2 N1 C1 C4 179.13(13) . . . . ?
C5 N1 C1 C4 -18.1(2) . . . . ?
C2 N1 C1 N2 0.40(14) . . . . ?
C5 N1 C1 N2 163.19(12) . . . . ?
C1 N1 C2 C3 -0.85(16) . . . . ?
C5 N1 C2 C3 -163.52(13) . . . . ?
N1 C2 C3 N2 0.93(16) . . . . ?
C1 N2 C3 C2 -0.70(16) . . . . ?
C17 N2 C3 C2 172.14(13) . . . . ?
N2 C1 C4 P1 1.4(2) . . . . ?
N1 C1 C4 P1 -177.00(10) . . . . ?
C29 P1 C4 C1 164.34(12) . . . . ?
C1 N1 C5 C10 89.60(16) . . . . ?
C2 N1 C5 C10 -110.06(15) . . . . ?
C1 N1 C5 C6 -90.78(16) . . . . ?
C2 N1 C5 C6 69.56(18) . . . . ?
C10 C5 C6 C7 2.0(2) . . . . ?
N1 C5 C6 C7 -177.58(13) . . . . ?
C10 C5 C6 C11 -176.80(13) . . . . ?
N1 C5 C6 C11 3.6(2) . . . . ?
C5 C6 C7 C8 -0.7(2) . . . . ?
C11 C6 C7 C8 178.13(16) . . . . ?
C6 C7 C8 C9 -0.4(3) . . . . ?
C7 C8 C9 C10 0.2(3) . . . . ?
C8 C9 C10 C5 1.0(2) . . . . ?
C8 C9 C10 C14 179.44(15) . . . . ?
C6 C5 C10 C9 -2.2(2) . . . . ?
N1 C5 C10 C9 177.42(12) . . . . ?
C6 C5 C10 C14 179.38(13) . . . . ?
N1 C5 C10 C14 -1.01(19) . . . . ?
C7 C6 C11 C12 -63.4(2) . . . . ?
C5 C6 C11 C12 115.42(16) . . . . ?
C7 C6 C11 C13 60.3(2) . . . . ?
C5 C6 C11 C13 -120.91(18) . . . . ?
C9 C10 C14 C16 34.9(2) . . . . ?
C5 C10 C14 C16 -146.77(14) . . . . ?
C9 C10 C14 C15 -90.22(18) . . . . ?
C5 C10 C14 C15 88.14(16) . . . . ?
C1 N2 C17 C18 -112.30(15) . . . . ?
C3 N2 C17 C18 76.10(17) . . . . ?
C1 N2 C17 C22 70.53(18) . . . . ?
C3 N2 C17 C22 -101.07(16) . . . . ?
C22 C17 C18 C19 -0.9(2) . . . . ?
N2 C17 C18 C19 -177.97(13) . . . . ?
C22 C17 C18 C23 -179.49(13) . . . . ?
N2 C17 C18 C23 3.5(2) . . . . ?
C17 C18 C19 C20 -1.3(2) . . . . ?
C23 C18 C19 C20 177.19(16) . . . . ?
C18 C19 C20 C21 2.1(3) . . . . ?
C19 C20 C21 C22 -0.5(3) . . . . ?
C20 C21 C22 C17 -1.7(2) . . . . ?
C20 C21 C22 C26 175.16(16) . . . . ?
C18 C17 C22 C21 2.4(2) . . . . ?
N2 C17 C22 C21 179.43(13) . . . . ?
C18 C17 C22 C26 -174.43(13) . . . . ?
N2 C17 C22 C26 2.6(2) . . . . ?
C19 C18 C23 C25 -106.76(19) . . . . ?
C17 C18 C23 C25 71.7(2) . . . . ?
C19 C18 C23 C24 16.9(2) . . . . ?
C17 C18 C23 C24 -164.65(15) . . . . ?
C21 C22 C26 C28 32.5(2) . . . . ?
C17 C22 C26 C28 -150.82(14) . . . . ?
C21 C22 C26 C27 -91.34(18) . . . . ?
C17 C22 C26 C27 85.33(17) . . . . ?
C4 P1 C29 C34 71.10(11) . . . . ?
C4 P1 C29 C30 -112.48(11) . . . . ?
C34 C29 C30 C31 -2.71(19) . . . . ?
P1 C29 C30 C31 -179.22(10) . . . . ?
C34 C29 C30 C35 173.20(12) . . . . ?
P1 C29 C30 C35 -3.32(17) . . . . ?
C29 C30 C31 C32 0.9(2) . . . . ?
C35 C30 C31 C32 -175.24(14) . . . . ?
C30 C31 C32 C33 1.1(2) . . . . ?
C31 C32 C33 C34 -1.3(2) . . . . ?
C32 C33 C34 C29 -0.5(2) . . . . ?
C32 C33 C34 C44 177.81(13) . . . . ?
C30 C29 C34 C33 2.51(19) . . . . ?
P1 C29 C34 C33 178.99(10) . . . . ?
C30 C29 C34 C44 -175.65(12) . . . . ?
P1 C29 C34 C44 0.82(18) . . . . ?
C31 C30 C35 C40 -81.42(17) . . . . ?
C29 C30 C35 C40 102.57(16) . . . . ?
C31 C30 C35 C36 94.05(16) . . . . ?
C29 C30 C35 C36 -81.96(17) . . . . ?
C40 C35 C36 C37 -0.8(2) . . . . ?
C30 C35 C36 C37 -176.35(13) . . . . ?
C40 C35 C36 C41 178.80(14) . . . . ?
C30 C35 C36 C41 3.3(2) . . . . ?
C35 C36 C37 C38 0.1(2) . . . . ?
C41 C36 C37 C38 -179.55(14) . . . . ?
C36 C37 C38 C39 0.9(2) . . . . ?
C36 C37 C38 C42 -178.87(15) . . . . ?
C37 C38 C39 C40 -1.1(2) . . . . ?
C42 C38 C39 C40 178.66(14) . . . . ?
C38 C39 C40 C35 0.3(2) . . . . ?
C38 C39 C40 C43 -178.15(15) . . . . ?
C36 C35 C40 C39 0.6(2) . . . . ?
C30 C35 C40 C39 176.03(12) . . . . ?
C36 C35 C40 C43 179.08(14) . . . . ?
C30 C35 C40 C43 -5.5(2) . . . . ?
C33 C34 C44 C45 -104.16(15) . . . . ?
C29 C34 C44 C45 74.07(17) . . . . ?
C33 C34 C44 C49 69.39(16) . . . . ?
C29 C34 C44 C49 -112.37(15) . . . . ?
C49 C44 C45 C46 0.89(19) . . . . ?
C34 C44 C45 C46 174.45(12) . . . . ?
C49 C44 C45 C51 -176.22(12) . . . . ?
C34 C44 C45 C51 -2.66(19) . . . . ?
C44 C45 C46 C47 -1.4(2) . . . . ?
C51 C45 C46 C47 175.77(14) . . . . ?
C45 C46 C47 C48 0.8(2) . . . . ?
C45 C46 C47 C52 -179.47(17) . . . . ?
C46 C47 C48 C49 0.4(2) . . . . ?
C52 C47 C48 C49 -179.36(17) . . . . ?
C47 C48 C49 C44 -0.9(2) . . . . ?
C47 C48 C49 C53 179.40(15) . . . . ?
C45 C44 C49 C48 0.2(2) . . . . ?
C34 C44 C49 C48 -173.36(13) . . . . ?
C45 C44 C49 C53 179.94(13) . . . . ?
C34 C44 C49 C53 6.4(2) . . . . ?

loop_
_platon_squeeze_void_nr
_platon_squeeze_void_average_x
_platon_squeeze_void_average_y
_platon_squeeze_void_average_z
_platon_squeeze_void_volume
_platon_squeeze_void_count_electrons
_platon_squeeze_void_content
1 0.000 0.000 0.000 248 42 ' '
